data_9000022
loop_
_publ_author_name
'Hendricks, S. B.'
'Jefferson, M. E.'

_publ_section_title
;
 Polymorphism of the micas with optical measurements
 Note: data is reproduced from Jackson and West (1930)
 Note: Biotite group
;
_journal_name_full 'American Mineralogist'
_journal_page_first 729
_journal_page_last 771
_journal_volume 24
_journal_year 1939
_chemical_formula_sum 'Al F H K Mg3 O11 Si3'
_chemical_name_mineral Phlogopite
_space_group_IT_number 15
_symmetry_space_group_name_Hall '-C 2yc'
_symmetry_space_group_name_H-M 'C 1 2/c 1'
_cell_angle_alpha 90
_cell_angle_beta 95
_cell_angle_gamma 90
_cell_formula_units_Z 4
_cell_length_a 5.32
_cell_length_b 9.21
_cell_length_c 20.08
_cell_volume 980.120
_database_code_amcsd 0000025
_exptl_crystal_density_diffrn 2.841
_cod_original_formula_sum 'K Mg3 (Si3 Al) O11 (F H)'
_cod_database_code 9000022

loop_
_space_group_symop_operation_xyz
x,y,z
1/2+x,1/2+y,z
x,-y,1/2+z
1/2+x,1/2-y,1/2+z
-x,y,1/2-z
1/2-x,1/2+y,1/2-z
-x,-y,-z
1/2-x,1/2-y,-z

loop_
_atom_site_label
_atom_site_fract_x
_atom_site_fract_y
_atom_site_fract_z
_atom_site_occupancy
_atom_site_type_symbol
_atom_site_attached_hydrogens
K 0.00000 0.08300 0.25000 1.00000 K 0
Mg1 0.25000 0.08300 0.00000 1.00000 Mg 0
Mg2 0.75000 0.25000 0.00000 1.00000 Mg 0
Si1 -0.03300 -0.25000 0.13500 0.75000 Si 0
Si2 -0.03300 0.41700 0.13500 0.75000 Si 0
Al1 -0.03300 -0.25000 0.13500 0.25000 Al 0
Al2 -0.03300 0.41700 0.13500 0.25000 Al 0
O1 0.22800 0.33300 0.16400 1.00000 O 0
O2 0.22800 -0.16700 0.16400 1.00000 O 0
O3 0.48000 0.08300 0.16400 1.00000 O 0
O4 -0.06200 -0.16700 0.05500 1.00000 O 0
O5 -0.06200 0.41700 0.05500 1.00000 O 0
O-H -0.06200 0.08300 0.05800 0.50000 O 1
F -0.06200 0.08300 0.05800 0.50000 F 0

loop_
_cod_changelog_entry_id
_cod_changelog_entry_author
_cod_changelog_entry_date
_cod_changelog_entry_text
1
;cod-tools version 3.8.0
Id: cif_guess_AMCSD_atom_types 9574 2023-05-10 09:00:05Z saulius
;
2023-05-10T18:45:37+03:00
;Derived atom types and hydrogen counts
from atom names that follow the AMCSD naming convention
(Wat == water, O-H == hydroxyl).
;

loop_
_cod_related_entry_id
_cod_related_entry_database
_cod_related_entry_code
1 AMCSD 0000025
